data_2223860
loop_
_publ_author_name
'Deng, Ji-Hua'
'Guo, Meng-Ping'
'Zhang, Qiao-Chu'
'Yuan, Lin'
'Guo, Hui-Rui'
'Mei, Guang-Quan'

_publ_section_title
;
 Naphthalene-1,4,5,8-tetracarboxylic acid
 1,8-anhydride--4,4'-bipyridine (1/1)
;
_journal_coeditor_code IM2151
_journal_issue 11
_journal_name_full 'Acta Crystallographica Section E'
_journal_page_first o2912
_journal_paper_doi 10.1107/S1600536809044146
_journal_volume 65
_journal_year 2009
_chemical_formula_iupac 'C14 H6 O7, C10 H8 N2'
_chemical_formula_moiety 'C14 H6 O7, C10 H8 N2'
_chemical_formula_sum 'C24 H14 N2 O7'
_chemical_formula_weight 442.37
_chemical_name_systematic
;
Naphthalene-1,4,5,8-tetracarboxylic acid 1,8-anhydride--4,4'-bipyridine (1/1)
;
_space_group_IT_number 2
_symmetry_cell_setting triclinic
_symmetry_space_group_name_Hall '-P 1'
_symmetry_space_group_name_H-M 'P -1'
_atom_sites_solution_hydrogens geom
_atom_sites_solution_primary direct
_atom_sites_solution_secondary difmap
_audit_creation_method SHELXL-97
_cell_angle_alpha 81.384(5)
_cell_angle_beta 85.615(6)
_cell_angle_gamma 83.947(3)
_cell_formula_units_Z 2
_cell_length_a 9.6193(8)
_cell_length_b 9.6964(3)
_cell_length_c 10.1920(10)
_cell_measurement_reflns_used 5003
_cell_measurement_temperature 173(2)
_cell_measurement_theta_max 27.14
_cell_measurement_theta_min 2.85
_cell_volume 932.89(12)
_computing_cell_refinement 'SAINT (Bruker, 1998)'
_computing_data_collection 'SMART (Bruker, 1998)'
_computing_data_reduction 'SAINT (Bruker, 1998)'
_computing_molecular_graphics 'SHELXTL (Sheldrick, 2008)'
_computing_publication_material 'SHELXTL (Sheldrick, 2008)'
_computing_structure_refinement 'SHELXL97 (Sheldrick, 2008)'
_computing_structure_solution 'SHELXS97 (Sheldrick, 2008)'
_diffrn_ambient_temperature 173(2)
_diffrn_measured_fraction_theta_full 0.986
_diffrn_measured_fraction_theta_max 0.986
_diffrn_measurement_device_type 'Bruker SMART CCD area-detector'
_diffrn_measurement_method '\f and \w'
_diffrn_radiation_monochromator graphite
_diffrn_radiation_source 'fine-focus sealed tube'
_diffrn_radiation_type MoK\a
_diffrn_radiation_wavelength 0.71073
_diffrn_reflns_av_R_equivalents 0.0169
_diffrn_reflns_av_sigmaI/netI 0.0224
_diffrn_reflns_limit_h_max 11
_diffrn_reflns_limit_h_min -11
_diffrn_reflns_limit_k_max 11
_diffrn_reflns_limit_k_min -11
_diffrn_reflns_limit_l_max 12
_diffrn_reflns_limit_l_min -12
_diffrn_reflns_number 6648
_diffrn_reflns_theta_full 25.00
_diffrn_reflns_theta_max 25.00
_diffrn_reflns_theta_min 2.02
_diffrn_standards_decay_% 0
_diffrn_standards_interval_count 0
_diffrn_standards_interval_time 0
_diffrn_standards_number 0
_exptl_absorpt_coefficient_mu 0.118
_exptl_absorpt_correction_T_max 0.9767
_exptl_absorpt_correction_T_min 0.9676
_exptl_absorpt_correction_type multi-scan
_exptl_absorpt_process_details '(SADABS; Bruker, 1998\\bbr00)'
_exptl_crystal_colour yellow
_exptl_crystal_density_diffrn 1.575
_exptl_crystal_density_method 'not measured'
_exptl_crystal_description block
_exptl_crystal_F_000 456
_exptl_crystal_size_max 0.28
_exptl_crystal_size_mid 0.24
_exptl_crystal_size_min 0.20
_refine_diff_density_max 0.214
_refine_diff_density_min -0.208
_refine_ls_extinction_method none
_refine_ls_goodness_of_fit_ref 1.055
_refine_ls_hydrogen_treatment constr
_refine_ls_matrix_type full
_refine_ls_number_parameters 300
_refine_ls_number_reflns 3240
_refine_ls_number_restraints 0
_refine_ls_restrained_S_all 1.055
_refine_ls_R_factor_all 0.0395
_refine_ls_R_factor_gt 0.0329
_refine_ls_shift/su_max 0.000
_refine_ls_shift/su_mean 0.000
_refine_ls_structure_factor_coef Fsqd
_refine_ls_weighting_details 'calc w=1/[\s^2^(Fo^2^)+(0.0664P)^2^+0.1626P] where P=(Fo^2^+2Fc^2^)/3'
_refine_ls_weighting_scheme calc
_refine_ls_wR_factor_gt 0.0979
_refine_ls_wR_factor_ref 0.1035
_reflns_number_gt 2772
_reflns_number_total 3240
_reflns_threshold_expression I>2\s(I)
_cod_data_source_file im2151.cif
_cod_data_source_block I
_cod_depositor_comments
;
The following automatic conversions were performed:
'_symmetry_cell_setting' value 'Triclinic' changed to 'triclinic'
according to '/home/saulius/struct/CIF-dictionaries/cif_core.dic'
dictionary named 'cif_core.dic' version 2.4.1 from 2010-06-29.

Automatic conversion script
Id: cif_fix_enum 1527 2010-12-29 10:47:43Z saulius 

The following automatic conversions were performed:

'_symmetry_cell_setting' value 'Triclinic' changed to 'triclinic'
according to /home/saulius/struct/CIF-dictionaries/cif_core.dic
dictionary named 'cif_core.dic' version 2.4.1 from 2010-06-29.

Automatic conversion script
Id: cif_fix_values 1715 2011-07-08 13:25:40Z adriana 
;
_cod_original_cell_volume 932.90(10)
_cod_database_code 2223860
_cod_database_fobs_code 2223860

loop_
_symmetry_equiv_pos_as_xyz
'x, y, z'
'-x, -y, -z'

loop_
_atom_site_type_symbol
_atom_site_label
_atom_site_fract_x
_atom_site_fract_y
_atom_site_fract_z
_atom_site_U_iso_or_equiv
_atom_site_adp_type
_atom_site_calc_flag
_atom_site_refinement_flags
_atom_site_occupancy
_atom_site_disorder_assembly
_atom_site_disorder_group
O O6 1.12369(10) 0.85984(10) 0.57565(9) 0.0273(2) Uani d . 1 . .
O O3 0.55296(10) 0.61928(11) 0.24288(10) 0.0327(3) Uani d . 1 . .
O O7 0.92667(10) 0.94482(10) 0.67238(10) 0.0299(3) Uani d . 1 . .
O O1 0.83856(10) 0.51984(10) 0.08988(9) 0.0296(2) Uani d . 1 . .
O O5 1.31804(10) 0.81386(10) 0.45444(10) 0.0304(3) Uani d . 1 . .
C C8 0.90124(14) 0.79831(13) 0.50961(13) 0.0228(3) Uani d . 1 . .
C C14 0.97444(13) 0.70939(13) 0.42367(13) 0.0207(3) Uani d . 1 . .
C C13 0.89868(13) 0.63253(13) 0.34836(12) 0.0207(3) Uani d . 1 . .
C C11 0.74906(14) 0.65192(13) 0.36207(13) 0.0226(3) Uani d . 1 . .
C C2 0.98025(14) 0.54118(13) 0.26762(13) 0.0219(3) Uani d . 1 . .
C C5 1.12245(14) 0.69889(13) 0.41277(13) 0.0230(3) Uani d . 1 . .
C C10 0.68213(14) 0.74534(14) 0.44146(14) 0.0262(3) Uani d . 1 . .
H H10 0.5828 0.7608 0.4452 0.031 Uiso calc R 1 . .
C C7 0.97886(14) 0.87102(13) 0.59342(13) 0.0243(3) Uani d . 1 . .
C C6 1.19789(14) 0.79167(14) 0.47810(13) 0.0246(3) Uani d . 1 . .
C C12 0.65343(14) 0.56573(14) 0.30445(13) 0.0241(3) Uani d . 1 . .
C C4 1.19675(14) 0.60634(14) 0.33777(14) 0.0261(3) Uani d . 1 . .
H H4 1.2962 0.5972 0.3331 0.031 Uiso calc R 1 . .
C C1 0.91902(14) 0.46243(14) 0.17226(13) 0.0229(3) Uani d . 1 . .
C C9 0.75773(15) 0.81770(14) 0.51654(14) 0.0265(3) Uani d . 1 . .
H H9 0.7098 0.8800 0.5721 0.032 Uiso calc R 1 . .
C C3 1.12416(14) 0.52589(14) 0.26854(14) 0.0257(3) Uani d . 1 . .
H H3 1.1757 0.4585 0.2205 0.031 Uiso calc R 1 . .
N N1 0.46466(12) 0.72761(13) 0.75937(12) 0.0280(3) Uani d . 1 . .
N N2 0.84743(12) 1.16076(13) 1.06975(12) 0.0298(3) Uani d . 1 . .
C C17 0.62220(13) 0.89707(14) 0.87676(13) 0.0228(3) Uani d . 1 . .
C C18 0.70313(13) 0.98835(14) 0.94187(13) 0.0227(3) Uani d . 1 . .
C C23 0.52433(15) 0.95430(15) 0.78427(14) 0.0272(3) Uani d . 1 . .
H H23 0.5101 1.0529 0.7596 0.033 Uiso calc R 1 . .
C C22 0.68533(16) 1.13357(15) 0.91138(14) 0.0305(3) Uani d . 1 . .
H H22 0.6234 1.1769 0.8457 0.037 Uiso calc R 1 . .
C C15 0.55791(15) 0.67228(15) 0.84780(15) 0.0310(3) Uani d . 1 . .
H H15 0.5694 0.5733 0.8706 0.037 Uiso calc R 1 . .
C C24 0.44849(15) 0.86730(15) 0.72895(14) 0.0297(3) Uani d . 1 . .
H H24 0.3820 0.9081 0.6667 0.036 Uiso calc R 1 . .
C C16 0.63843(15) 0.75167(15) 0.90771(15) 0.0302(3) Uani d . 1 . .
H H16 0.7043 0.7076 0.9694 0.036 Uiso calc R 1 . .
C C21 0.75874(16) 1.21431(15) 0.97767(14) 0.0310(3) Uani d . 1 . .
H H21 0.7449 1.3133 0.9561 0.037 Uiso calc R 1 . .
C C20 0.86494(16) 1.02078(16) 1.10009(16) 0.0362(4) Uani d . 1 . .
H H20 0.9275 0.9808 1.1663 0.043 Uiso calc R 1 . .
C C19 0.79578(16) 0.93242(16) 1.03902(15) 0.0331(3) Uani d . 1 . .
H H19 0.8113 0.8338 1.0632 0.040 Uiso calc R 1 . .
O O4 0.68631(10) 0.43151(10) 0.33780(10) 0.0283(2) Uani d . 1 . .
H H4A 0.6303 0.3865 0.3059 0.042 Uiso calc R 1 . .
O O2 0.96983(10) 0.33081(10) 0.18631(10) 0.0280(2) Uani d . 1 . .
H H2 0.9261 0.2867 0.1405 0.042 Uiso calc R 1 . .

loop_
_atom_site_aniso_label
_atom_site_aniso_U_11
_atom_site_aniso_U_22
_atom_site_aniso_U_33
_atom_site_aniso_U_12
_atom_site_aniso_U_13
_atom_site_aniso_U_23
O6 0.0303(5) 0.0273(5) 0.0267(5) -0.0074(4) -0.0067(4) -0.0057(4)
O3 0.0249(5) 0.0356(6) 0.0398(6) 0.0001(4) -0.0124(4) -0.0093(5)
O7 0.0389(6) 0.0248(5) 0.0279(5) 0.0009(4) -0.0085(4) -0.0093(4)
O1 0.0328(6) 0.0302(5) 0.0268(5) -0.0008(4) -0.0087(4) -0.0050(4)
O5 0.0256(5) 0.0315(5) 0.0358(6) -0.0100(4) -0.0071(4) -0.0028(4)
C8 0.0273(7) 0.0182(6) 0.0232(7) -0.0038(5) -0.0032(5) -0.0020(5)
C14 0.0237(7) 0.0173(6) 0.0213(6) -0.0036(5) -0.0038(5) -0.0005(5)
C13 0.0232(7) 0.0184(6) 0.0206(6) -0.0039(5) -0.0043(5) -0.0003(5)
C11 0.0235(7) 0.0208(6) 0.0234(7) -0.0028(5) -0.0041(5) -0.0012(5)
C2 0.0247(7) 0.0195(6) 0.0217(6) -0.0043(5) -0.0027(5) -0.0010(5)
C5 0.0247(7) 0.0208(6) 0.0236(7) -0.0050(5) -0.0050(5) 0.0002(5)
C10 0.0207(7) 0.0262(7) 0.0320(8) -0.0013(5) -0.0025(6) -0.0056(6)
C7 0.0289(7) 0.0194(6) 0.0246(7) -0.0027(5) -0.0064(6) -0.0007(5)
C6 0.0274(8) 0.0217(6) 0.0243(7) -0.0038(5) -0.0068(6) 0.0013(5)
C12 0.0203(7) 0.0285(7) 0.0244(7) -0.0039(5) -0.0010(5) -0.0054(6)
C4 0.0191(7) 0.0277(7) 0.0318(7) -0.0039(5) -0.0024(6) -0.0036(6)
C1 0.0230(7) 0.0239(7) 0.0224(7) -0.0045(5) 0.0001(5) -0.0042(5)
C9 0.0279(7) 0.0239(7) 0.0282(7) 0.0002(5) -0.0007(6) -0.0076(6)
C3 0.0239(7) 0.0252(7) 0.0286(7) -0.0013(5) -0.0001(6) -0.0071(6)
N1 0.0241(6) 0.0320(7) 0.0308(6) -0.0072(5) -0.0007(5) -0.0112(5)
N2 0.0283(6) 0.0332(7) 0.0314(7) -0.0050(5) -0.0024(5) -0.0141(5)
C17 0.0203(7) 0.0275(7) 0.0218(7) -0.0029(5) 0.0012(5) -0.0082(5)
C18 0.0205(7) 0.0274(7) 0.0217(7) -0.0027(5) 0.0008(5) -0.0086(5)
C23 0.0296(7) 0.0257(7) 0.0273(7) -0.0055(6) -0.0055(6) -0.0032(6)
C22 0.0365(8) 0.0295(7) 0.0270(7) -0.0056(6) -0.0094(6) -0.0033(6)
C15 0.0279(7) 0.0253(7) 0.0416(8) -0.0015(6) -0.0049(6) -0.0105(6)
C24 0.0279(7) 0.0350(8) 0.0280(7) -0.0072(6) -0.0060(6) -0.0052(6)
C16 0.0267(7) 0.0278(7) 0.0374(8) -0.0002(6) -0.0101(6) -0.0067(6)
C21 0.0391(8) 0.0258(7) 0.0296(8) -0.0083(6) -0.0029(6) -0.0056(6)
C20 0.0358(8) 0.0341(8) 0.0423(9) 0.0034(6) -0.0161(7) -0.0144(7)
C19 0.0363(8) 0.0268(7) 0.0388(8) 0.0013(6) -0.0136(7) -0.0103(6)
O4 0.0290(5) 0.0247(5) 0.0337(6) -0.0094(4) -0.0100(4) -0.0037(4)
O2 0.0312(5) 0.0230(5) 0.0329(6) -0.0025(4) -0.0097(4) -0.0100(4)

loop_
_atom_type_symbol
_atom_type_description
_atom_type_scat_dispersion_real
_atom_type_scat_dispersion_imag
_atom_type_scat_source
C C 0.0033 0.0016 'International Tables Vol C Tables 4.2.6.8 and 6.1.1.4'
H H 0.0000 0.0000 'International Tables Vol C Tables 4.2.6.8 and 6.1.1.4'
N N 0.0061 0.0033 'International Tables Vol C Tables 4.2.6.8 and 6.1.1.4'
O O 0.0106 0.0060 'International Tables Vol C Tables 4.2.6.8 and 6.1.1.4'

loop_
_geom_angle_atom_site_label_1
_geom_angle_atom_site_label_2
_geom_angle_atom_site_label_3
_geom_angle_site_symmetry_1
_geom_angle_site_symmetry_3
_geom_angle
_geom_angle_publ_flag
C7 O6 C6 . . 123.44(11) ?
C9 C8 C14 . . 120.75(12) ?
C9 C8 C7 . . 119.01(12) ?
C14 C8 C7 . . 120.24(12) ?
C5 C14 C8 . . 119.17(12) ?
C5 C14 C13 . . 120.74(12) ?
C8 C14 C13 . . 120.09(12) ?
C11 C13 C14 . . 117.33(12) ?
C11 C13 C2 . . 125.99(12) ?
C14 C13 C2 . . 116.68(12) ?
C10 C11 C13 . . 120.61(12) ?
C10 C11 C12 . . 114.95(12) ?
C13 C11 C12 . . 124.19(11) ?
C3 C2 C13 . . 120.43(12) ?
C3 C2 C1 . . 115.54(12) ?
C13 C2 C1 . . 123.96(12) ?
C4 C5 C14 . . 120.61(12) ?
C4 C5 C6 . . 119.51(12) ?
C14 C5 C6 . . 119.84(12) ?
C11 C10 C9 . . 121.30(13) ?
C11 C10 H10 . . 119.3 ?
C9 C10 H10 . . 119.3 ?
O7 C7 O6 . . 116.81(12) ?
O7 C7 C8 . . 125.34(13) ?
O6 C7 C8 . . 117.76(12) ?
O5 C6 O6 . . 116.80(12) ?
O5 C6 C5 . . 125.81(13) ?
O6 C6 C5 . . 117.39(12) ?
O3 C12 O4 . . 126.01(12) ?
O3 C12 C11 . . 122.11(12) ?
O4 C12 C11 . . 111.69(11) ?
C5 C4 C3 . . 119.14(12) ?
C5 C4 H4 . . 120.4 ?
C3 C4 H4 . . 120.4 ?
O1 C1 O2 . . 126.31(12) ?
O1 C1 C2 . . 122.40(12) ?
O2 C1 C2 . . 111.18(11) ?
C8 C9 C10 . . 119.78(12) ?
C8 C9 H9 . . 120.1 ?
C10 C9 H9 . . 120.1 ?
C2 C3 C4 . . 122.08(12) ?
C2 C3 H3 . . 119.0 ?
C4 C3 H3 . . 119.0 ?
C15 N1 C24 . . 117.78(12) ?
C21 N2 C20 . . 117.59(12) ?
C16 C17 C23 . . 117.10(12) ?
C16 C17 C18 . . 121.60(12) ?
C23 C17 C18 . . 121.28(12) ?
C22 C18 C19 . . 117.07(12) ?
C22 C18 C17 . . 121.26(12) ?
C19 C18 C17 . . 121.63(12) ?
C24 C23 C17 . . 119.81(13) ?
C24 C23 H23 . . 120.1 ?
C17 C23 H23 . . 120.1 ?
C21 C22 C18 . . 119.32(13) ?
C21 C22 H22 . . 120.3 ?
C18 C22 H22 . . 120.3 ?
N1 C15 C16 . . 123.30(13) ?
N1 C15 H15 . . 118.4 ?
C16 C15 H15 . . 118.4 ?
N1 C24 C23 . . 122.70(13) ?
N1 C24 H24 . . 118.7 ?
C23 C24 H24 . . 118.7 ?
C15 C16 C17 . . 119.31(13) ?
C15 C16 H16 . . 120.3 ?
C17 C16 H16 . . 120.3 ?
N2 C21 C22 . . 123.50(13) ?
N2 C21 H21 . . 118.2 ?
C22 C21 H21 . . 118.2 ?
N2 C20 C19 . . 122.72(14) ?
N2 C20 H20 . . 118.6 ?
C19 C20 H20 . . 118.6 ?
C20 C19 C18 . . 119.80(14) ?
C20 C19 H19 . . 120.1 ?
C18 C19 H19 . . 120.1 ?
C12 O4 H4A . . 109.5 ?
C1 O2 H2 . . 109.5 ?

loop_
_geom_bond_atom_site_label_1
_geom_bond_atom_site_label_2
_geom_bond_site_symmetry_2
_geom_bond_distance
_geom_bond_publ_flag
O6 C7 . 1.3859(17) ?
O6 C6 . 1.3870(17) ?
O3 C12 . 1.2193(16) ?
O7 C7 . 1.2028(16) ?
O1 C1 . 1.2175(16) ?
O5 C6 . 1.1977(16) ?
C8 C9 . 1.3713(19) ?
C8 C14 . 1.4179(19) ?
C8 C7 . 1.4742(18) ?
C14 C5 . 1.4136(19) ?
C14 C13 . 1.4308(18) ?
C13 C11 . 1.4305(18) ?
C13 C2 . 1.4319(19) ?
C11 C10 . 1.3808(19) ?
C11 C12 . 1.5105(18) ?
C2 C3 . 1.3771(19) ?
C2 C1 . 1.5098(18) ?
C5 C4 . 1.374(2) ?
C5 C6 . 1.4732(18) ?
C10 C9 . 1.4001(19) ?
C10 H10 . 0.9500 ?
C12 O4 . 1.3064(16) ?
C4 C3 . 1.3961(19) ?
C4 H4 . 0.9500 ?
C1 O2 . 1.3086(16) ?
C9 H9 . 0.9500 ?
C3 H3 . 0.9500 ?
N1 C15 . 1.3349(19) ?
N1 C24 . 1.3387(19) ?
N2 C21 . 1.3271(19) ?
N2 C20 . 1.342(2) ?
C17 C16 . 1.3926(19) ?
C17 C23 . 1.3970(19) ?
C17 C18 . 1.4933(18) ?
C18 C22 . 1.391(2) ?
C18 C19 . 1.393(2) ?
C23 C24 . 1.3772(19) ?
C23 H23 . 0.9500 ?
C22 C21 . 1.384(2) ?
C22 H22 . 0.9500 ?
C15 C16 . 1.380(2) ?
C15 H15 . 0.9500 ?
C24 H24 . 0.9500 ?
C16 H16 . 0.9500 ?
C21 H21 . 0.9500 ?
C20 C19 . 1.381(2) ?
C20 H20 . 0.9500 ?
C19 H19 . 0.9500 ?
O4 H4A . 0.8400 ?
O2 H2 . 0.8400 ?

loop_
_geom_hbond_atom_site_label_D
_geom_hbond_atom_site_label_H
_geom_hbond_atom_site_label_A
_geom_hbond_site_symmetry_A
_geom_hbond_distance_DH
_geom_hbond_distance_HA
_geom_hbond_distance_DA
_geom_hbond_angle_DHA
O2 H2 N2 1_544 0.84 1.77 2.594(2) 167
O4 H4A N1 2_666 0.84 1.74 2.573(2) 171
C16 H16 O1 1_556 0.95 2.36 3.254(2) 157
C22 H22 O3 2_676 0.95 2.57 3.425(2) 150

loop_
_cod_related_entry_id
_cod_related_entry_database
_cod_related_entry_code
1 ChemSpider 30655921
